data_2018098
loop_
_publ_author_name
'Nalla, Sowjanya'
'Bond, Marcus R.'

_publ_section_title
;
 [CuCl~3~(H~2~O)]^{-^} complexes aggregated to form hydrate columns in
 methyl-substituted pyridinium or piperidinium salts
;
_journal_coeditor_code BM3105
_journal_issue 6
_journal_name_full 'Acta Crystallographica Section C'
_journal_page_first m185
_journal_page_last m194
_journal_paper_doi 10.1107/S0108270111017306
_journal_volume 67
_journal_year 2011
_chemical_formula_iupac '(C7 H16 N1) [Cu Cl3 (H2 O1)]'
_chemical_formula_moiety 'C7 H16 N1 +, H2 Cl3 Cu1 O1 -'
_chemical_formula_sum 'C7 H18 Cl3 Cu N O'
_chemical_formula_weight 302.11
_chemical_name_systematic
;
1,1-dimethylpiperidinium aquatrichloridocuprate(II)
;
_space_group_crystal_system monoclinic
_space_group_IT_number 14
_space_group_name_Hall '-P 2ybc'
_space_group_name_H-M_alt 'P 1 21/c 1'
_symmetry_space_group_name_Hall '-P 2ybc'
_symmetry_space_group_name_H-M 'P 1 21/c 1'
_atom_sites_solution_hydrogens difmap
_atom_sites_solution_primary direct
_atom_sites_solution_secondary difmap
_cell_angle_alpha 90
_cell_angle_beta 103.746(2)
_cell_angle_gamma 90
_cell_formula_units_Z 4
_cell_length_a 10.3459(2)
_cell_length_b 7.6409(2)
_cell_length_c 16.5616(4)
_cell_measurement_reflns_used 3112
_cell_measurement_temperature 295(2)
_cell_measurement_theta_max 27.485
_cell_measurement_theta_min 2.91
_cell_volume 1271.73(5)
_computing_cell_refinement 'SCALEPACK (Otwinowski & Minor, 1997)'
_computing_data_collection 'COLLECT (Nonius, 1998)'
_computing_data_reduction 'DENZO and SCALEPACK (Otwinowski & Minor, 1997)'
_computing_molecular_graphics 'ORTEP-3 for Windows (Farrugia, 1997)'
_computing_publication_material 'WinGX (Farrugia, 1999)'
_computing_structure_refinement 'SHELXL97 (Sheldrick, 2008)'
_computing_structure_solution 'SIR92 (Altomare <i>et al.</i>, 1993)'
_diffrn_ambient_temperature 295(2)
_diffrn_detector_area_resol_mean 9
_diffrn_measured_fraction_theta_full 0.992
_diffrn_measured_fraction_theta_max 0.992
_diffrn_measurement_device '95mm CCD camera on \k-goniostat'
_diffrn_measurement_device_type 'Nonius KappaCCD area-detector'
_diffrn_measurement_method CCD
_diffrn_radiation_monochromator graphite
_diffrn_radiation_type MoK\a
_diffrn_radiation_wavelength 0.71073
_diffrn_reflns_av_R_equivalents 0.0225
_diffrn_reflns_limit_h_max 13
_diffrn_reflns_limit_h_min -13
_diffrn_reflns_limit_k_max 9
_diffrn_reflns_limit_k_min -9
_diffrn_reflns_limit_l_max 21
_diffrn_reflns_limit_l_min -21
_diffrn_reflns_number 5547
_diffrn_reflns_theta_full 27.54
_diffrn_reflns_theta_max 27.54
_diffrn_reflns_theta_min 2.95
_exptl_absorpt_coefficient_mu 2.314
_exptl_absorpt_correction_T_max 0.783
_exptl_absorpt_correction_T_min 0.680
_exptl_absorpt_correction_type multi-scan
_exptl_absorpt_process_details '(DENZO/SCALEPACK; Otwinowski & Minor, 1997)'
_exptl_crystal_colour 'light green'
_exptl_crystal_density_diffrn 1.578
_exptl_crystal_density_method 'not measured'
_exptl_crystal_description needle
_exptl_crystal_F_000 620
_exptl_crystal_size_max 0.37
_exptl_crystal_size_mid 0.13
_exptl_crystal_size_min 0.07
_refine_diff_density_max 0.452
_refine_diff_density_min -0.387
_refine_ls_extinction_coef 0.0115(13)
_refine_ls_extinction_expression Fc^*^=kFc[1+0.001xFc^2^\l^3^/sin(2\q)]^-1/4^
_refine_ls_extinction_method SHELXL
_refine_ls_goodness_of_fit_ref 1.052
_refine_ls_hydrogen_treatment mixed
_refine_ls_matrix_type full
_refine_ls_number_parameters 128
_refine_ls_number_reflns 2909
_refine_ls_number_restraints 2
_refine_ls_restrained_S_all 1.052
_refine_ls_R_factor_all 0.0411
_refine_ls_R_factor_gt 0.0315
_refine_ls_shift/su_max 0.001
_refine_ls_shift/su_mean 0
_refine_ls_structure_factor_coef Fsqd
_refine_ls_weighting_details 'calc w=1/[\s^2^(Fo^2^)+(0.0376P)^2^+0.7546P] where P=(Fo^2^+2Fc^2^)/3'
_refine_ls_weighting_scheme calc
_refine_ls_wR_factor_gt 0.0765
_refine_ls_wR_factor_ref 0.083
_reflns_number_gt 2414
_reflns_number_total 2909
_reflns_threshold_expression I>2\s(I)
_cod_data_source_file bm3105.cif
_cod_data_source_block IV295K
_cod_database_code 2018098
_cod_database_fobs_code 2018098

loop_
_space_group_symop_operation_xyz
'x, y, z'
'-x, y+1/2, -z+1/2'
'-x, -y, -z'
'x, -y-1/2, z-1/2'

loop_
_atom_site_type_symbol
_atom_site_label
_atom_site_fract_x
_atom_site_fract_y
_atom_site_fract_z
_atom_site_U_iso_or_equiv
_atom_site_adp_type
_atom_site_calc_flag
_atom_site_refinement_flags
_atom_site_occupancy
_atom_site_symmetry_multiplicity
_atom_site_disorder_assembly
_atom_site_disorder_group
Cu Cu1 0.65598(3) 0.18278(4) 0.833461(18) 0.03636(12) Uani d . 1 1 . .
Cl Cl1 0.84784(7) 0.04347(10) 0.86492(5) 0.0587(2) Uani d . 1 1 . .
Cl Cl2 0.53476(6) 0.01213(8) 0.89585(4) 0.04381(16) Uani d . 1 1 . .
Cl Cl3 0.72611(6) 0.45902(8) 0.83182(4) 0.04893(18) Uani d . 1 1 . .
O O1 0.5028(2) 0.2222(3) 0.73764(15) 0.0735(7) Uani d D 1 1 . .
H H1A 0.495(4) 0.298(4) 0.7025(18) 0.079(9) Uiso d D 1 1 . .
H H1B 0.451(3) 0.143(3) 0.721(2) 0.079(9) Uiso d D 1 1 . .
N N1 0.19597(18) 0.1540(3) 0.38669(13) 0.0382(4) Uani d . 1 1 . .
C C11 0.2018(3) 0.2402(4) 0.46817(19) 0.0574(7) Uani d . 1 1 . .
H H11A 0.2097 0.1526 0.5106 0.086 Uiso calc R 1 1 . .
H H11B 0.1219 0.3066 0.4649 0.086 Uiso calc R 1 1 . .
H H11C 0.2774 0.3168 0.4815 0.086 Uiso calc R 1 1 . .
C C12 0.1799(3) 0.2947(4) 0.32229(19) 0.0566(7) Uani d . 1 1 . .
H H12A 0.2554 0.3715 0.3353 0.085 Uiso calc R 1 1 . .
H H12B 0.1004 0.3601 0.3215 0.085 Uiso calc R 1 1 . .
H H12C 0.1735 0.2427 0.2687 0.085 Uiso calc R 1 1 . .
C C2 0.0795(3) 0.0318(4) 0.36321(19) 0.0529(7) Uani d . 1 1 . .
H H2A -0.0006 0.0934 0.3674 0.063 Uiso calc R 1 1 . .
H H2B 0.0689 -0.0038 0.3058 0.063 Uiso calc R 1 1 . .
C C3 0.0949(3) -0.1283(4) 0.4170(2) 0.0656(8) Uani d . 1 1 . .
H H3A 0.0196 -0.2055 0.3972 0.079 Uiso calc R 1 1 . .
H H3B 0.0955 -0.0944 0.4736 0.079 Uiso calc R 1 1 . .
C C4 0.2229(4) -0.2258(4) 0.4165(2) 0.0696(9) Uani d . 1 1 . .
H H4A 0.2335 -0.3235 0.4550 0.083 Uiso calc R 1 1 . .
H H4B 0.2183 -0.2720 0.3614 0.083 Uiso calc R 1 1 . .
C C5 0.3404(3) -0.1047(4) 0.4413(2) 0.0601(8) Uani d . 1 1 . .
H H5A 0.3510 -0.0698 0.4989 0.072 Uiso calc R 1 1 . .
H H5B 0.4206 -0.1658 0.4368 0.072 Uiso calc R 1 1 . .
C C6 0.3223(3) 0.0556(4) 0.38695(19) 0.0508(6) Uani d . 1 1 . .
H H6A 0.3214 0.0207 0.3305 0.061 Uiso calc R 1 1 . .
H H6B 0.3976 0.1331 0.4061 0.061 Uiso calc R 1 1 . .

loop_
_atom_site_aniso_label
_atom_site_aniso_U_11
_atom_site_aniso_U_22
_atom_site_aniso_U_33
_atom_site_aniso_U_12
_atom_site_aniso_U_13
_atom_site_aniso_U_23
Cu1 0.03393(17) 0.03631(18) 0.03798(18) -0.00080(11) 0.00683(11) 0.00187(11)
Cl1 0.0423(3) 0.0554(4) 0.0789(5) 0.0119(3) 0.0156(3) 0.0091(4)
Cl2 0.0457(3) 0.0460(3) 0.0411(3) -0.0057(3) 0.0129(2) 0.0029(3)
Cl3 0.0411(3) 0.0381(3) 0.0610(4) -0.0041(2) -0.0009(3) 0.0064(3)
O1 0.0631(13) 0.0702(15) 0.0668(15) -0.0333(12) -0.0252(11) 0.0325(12)
N1 0.0337(10) 0.0360(10) 0.0437(11) -0.0005(8) 0.0068(8) 0.0006(8)
C11 0.073(2) 0.0489(16) 0.0478(16) 0.0022(15) 0.0103(14) -0.0079(13)
C12 0.0595(17) 0.0523(17) 0.0572(18) 0.0033(13) 0.0122(14) 0.0134(13)
C2 0.0345(12) 0.0552(16) 0.0641(18) -0.0081(11) 0.0021(12) -0.0024(14)
C3 0.0657(19) 0.0522(17) 0.079(2) -0.0222(15) 0.0172(16) 0.0047(16)
C4 0.101(3) 0.0385(15) 0.068(2) 0.0041(16) 0.0170(19) 0.0019(14)
C5 0.0573(17) 0.0551(17) 0.0663(19) 0.0189(14) 0.0115(14) 0.0059(15)
C6 0.0381(13) 0.0535(16) 0.0627(17) 0.0053(12) 0.0159(12) 0.0037(13)

loop_
_atom_type_symbol
_atom_type_description
_atom_type_scat_dispersion_real
_atom_type_scat_dispersion_imag
_atom_type_scat_source
C C 0.0033 0.0016 'International Tables Vol C Tables 4.2.6.8 and 6.1.1.4'
H H 0 0 'International Tables Vol C Tables 4.2.6.8 and 6.1.1.4'
N N 0.0061 0.0033 'International Tables Vol C Tables 4.2.6.8 and 6.1.1.4'
Cl Cl 0.1484 0.1585 'International Tables Vol C Tables 4.2.6.8 and 6.1.1.4'
Cu Cu 0.3201 1.2651 'International Tables Vol C Tables 4.2.6.8 and 6.1.1.4'
O O 0.0106 0.006 'International Tables Vol C Tables 4.2.6.8 and 6.1.1.4'

loop_
_geom_angle_atom_site_label_1
_geom_angle_atom_site_label_2
_geom_angle_atom_site_label_3
_geom_angle_site_symmetry_1
_geom_angle_site_symmetry_3
_geom_angle
_geom_angle_publ_flag
Cl1 Cu1 Cl2 . . 100.52(3) yes
Cl1 Cu1 Cl3 . . 100.51(3) yes
Cl2 Cu1 Cl3 . . 141.20(3) yes
Cl1 Cu1 O1 . . 140.10(10) yes
Cl2 Cu1 O1 . . 91.68(7) yes
Cl3 Cu1 O1 . . 92.69(7) yes
Cu1 O1 H1A . . 127(3) ?
Cu1 O1 H1B . . 120(3) ?
H1A O1 H1B . . 111(4) ?
C2 N1 C11 . . 111.5(2) ?
C2 N1 C12 . . 108.4(2) ?
C6 N1 C11 . . 111.7(2) ?
C6 N1 C12 . . 108.1(2) ?
C11 N1 C12 . . 107.6(2) ?
C2 N1 C6 . . 109.4(2) ?
N1 C11 H11A . . 109.5 ?
N1 C11 H11B . . 109.5 ?
H11A C11 H11B . . 109.5 ?
N1 C11 H11C . . 109.5 ?
H11A C11 H11C . . 109.5 ?
H11B C11 H11C . . 109.5 ?
N1 C12 H12A . . 109.5 ?
N1 C12 H12B . . 109.5 ?
H12A C12 H12B . . 109.5 ?
N1 C12 H12C . . 109.5 ?
H12A C12 H12C . . 109.5 ?
H12B C12 H12C . . 109.5 ?
N1 C2 C3 . . 112.9(2) ?
N1 C2 H2A . . 109 ?
C3 C2 H2A . . 109 ?
N1 C2 H2B . . 109 ?
C3 C2 H2B . . 109 ?
H2A C2 H2B . . 107.8 ?
C2 C3 C4 . . 111.5(3) ?
C2 C3 H3A . . 109.3 ?
C4 C3 H3A . . 109.3 ?
C2 C3 H3B . . 109.3 ?
C4 C3 H3B . . 109.3 ?
H3A C3 H3B . . 108 ?
C3 C4 C5 . . 110.2(3) ?
C3 C4 H4A . . 109.6 ?
C5 C4 H4A . . 109.6 ?
C3 C4 H4B . . 109.6 ?
C5 C4 H4B . . 109.6 ?
H4A C4 H4B . . 108.1 ?
C4 C5 C6 . . 111.0(3) ?
C4 C5 H5A . . 109.4 ?
C6 C5 H5A . . 109.4 ?
C4 C5 H5B . . 109.4 ?
C6 C5 H5B . . 109.4 ?
H5A C5 H5B . . 108 ?
C5 C6 N1 . . 113.1(2) ?
C5 C6 H6A . . 109 ?
N1 C6 H6A . . 109 ?
C5 C6 H6B . . 109 ?
N1 C6 H6B . . 109 ?
H6A C6 H6B . . 107.8 ?

loop_
_geom_bond_atom_site_label_1
_geom_bond_atom_site_label_2
_geom_bond_site_symmetry_2
_geom_bond_distance
_geom_bond_publ_flag
Cu1 Cl1 . 2.2030(7) yes
Cu1 Cl2 . 2.2263(7) yes
Cu1 Cl3 . 2.2342(7) yes
Cu1 O1 . 1.981(2) yes
O1 H1A . 0.812(10) ?
O1 H1B . 0.814(10) ?
N1 C11 . 1.490(3) ?
N1 C12 . 1.495(3) ?
N1 C2 . 1.501(3) ?
N1 C6 . 1.507(3) ?
C11 H11A . 0.96 ?
C11 H11B . 0.96 ?
C11 H11C . 0.96 ?
C12 H12A . 0.96 ?
C12 H12B . 0.96 ?
C12 H12C . 0.96 ?
C2 H2A . 0.97 ?
C2 H2B . 0.97 ?
C2 C3 . 1.500(4) ?
C3 H3A . 0.97 ?
C3 H3B . 0.97 ?
C3 C4 . 1.521(5) ?
C4 H4A . 0.97 ?
C4 H4B . 0.97 ?
C4 C5 . 1.506(5) ?
C5 H5A . 0.97 ?
C5 H5B . 0.97 ?
C5 C6 . 1.505(4) ?
C6 H6A . 0.97 ?
C6 H6B . 0.97 ?
